data_2239976
loop_
_publ_author_name
'Smith, Graham'
'Lynch, Daniel E.'

_publ_section_title
;
 Crystal structures and hydrogen bonding in the co-crystalline adducts of
 3,5-dinitrobenzoic acid with 4-aminosalicylic acid and
 2-hydroxy-3-(1<i>H</i>-indol-3-yl)propenoic acid
;
_journal_coeditor_code SJ5421
_journal_issue 10
_journal_name_full 'Acta Crystallographica Section E'
_journal_page_first 183
_journal_page_last 187
_journal_paper_doi 10.1107/S1600536814019898
_journal_volume 70
_journal_year 2014
_chemical_formula_iupac 'C7 H4 N2 O6, C7 H7 N O3, 0.2H2 O'
_chemical_formula_moiety 'C7 H4 N2 O6, C7 H7 N O3, 0.2(H2 O)'
_chemical_formula_sum 'C14 H11.4 N3 O9.2'
_chemical_formula_weight 368.86
_chemical_name_common '3,5-dinitrobenzoic acid--4-aminosalicylic acid hydrate'
_chemical_name_systematic
;
4-Amino-2-hydroxybenzoic acid--3,5-dinitrobenzoic acid--water (2/2/0.4)
;
_space_group_IT_number 2
_symmetry_cell_setting triclinic
_symmetry_space_group_name_Hall '-P 1'
_symmetry_space_group_name_H-M 'P -1'
_atom_sites_solution_hydrogens geom
_atom_sites_solution_primary direct
_atom_sites_solution_secondary difmap
_audit_creation_method SHELXL-97
_cell_angle_alpha 87.926(5)
_cell_angle_beta 86.498(6)
_cell_angle_gamma 87.584(5)
_cell_formula_units_Z 4
_cell_length_a 7.0717(5)
_cell_length_b 7.5974(4)
_cell_length_c 28.7175(19)
_cell_measurement_reflns_used 2357
_cell_measurement_temperature 200.0(10)
_cell_measurement_theta_max 27.2
_cell_measurement_theta_min 3.31
_cell_volume 1537.77(17)
_computing_cell_refinement 'CrysAlis PRO (Agilent, 2013)'
_computing_data_collection 'CrysAlis PRO (Agilent, 2013)'
_computing_data_reduction 'CrysAlis PRO (Agilent, 2013)'
_computing_molecular_graphics 'PLATON (Spek, 2009)'
_computing_publication_material 'PLATON (Spek, 2009)'
_computing_structure_refinement 'SHELXL97 (Sheldrick, 2008) within WinGX (Farrugia, 2012)'
_computing_structure_solution 'SHELXS97 (Sheldrick, 2008)'
_diffrn_ambient_temperature 200.0(10)
_diffrn_detector_area_resol_mean 16.077
_diffrn_measured_fraction_theta_full 0.998
_diffrn_measured_fraction_theta_max 0.998
_diffrn_measurement_device_type 'Oxford Diffraction Gemini-S CCD detector'
_diffrn_measurement_method '\w scans'
_diffrn_radiation_monochromator graphite
_diffrn_radiation_source 'Enhance (Mo) X-ray source'
_diffrn_radiation_type MoK\a
_diffrn_radiation_wavelength 0.71073
_diffrn_reflns_av_R_equivalents 0.0266
_diffrn_reflns_av_sigmaI/netI 0.0548
_diffrn_reflns_limit_h_max 8
_diffrn_reflns_limit_h_min -8
_diffrn_reflns_limit_k_max 8
_diffrn_reflns_limit_k_min -9
_diffrn_reflns_limit_l_max 31
_diffrn_reflns_limit_l_min -35
_diffrn_reflns_number 10302
_diffrn_reflns_theta_full 26.00
_diffrn_reflns_theta_max 26.00
_diffrn_reflns_theta_min 3.14
_diffrn_standards_number 0
_exptl_absorpt_coefficient_mu 0.137
_exptl_absorpt_correction_T_max 0.990
_exptl_absorpt_correction_T_min 0.966
_exptl_absorpt_correction_type multi-scan
_exptl_absorpt_process_details '(CrysAlis PRO; Agilent, 2013)'
_exptl_crystal_colour yellow
_exptl_crystal_density_diffrn 1.593
_exptl_crystal_density_method 'not measured'
_exptl_crystal_description block
_exptl_crystal_F_000 760
_exptl_crystal_size_max 0.35
_exptl_crystal_size_mid 0.35
_exptl_crystal_size_min 0.30
_refine_diff_density_max 0.855
_refine_diff_density_min -0.283
_refine_ls_extinction_method none
_refine_ls_goodness_of_fit_ref 1.008
_refine_ls_hydrogen_treatment mixed
_refine_ls_matrix_type full
_refine_ls_number_parameters 502
_refine_ls_number_reflns 6044
_refine_ls_number_restraints 8
_refine_ls_restrained_S_all 1.008
_refine_ls_R_factor_all 0.0854
_refine_ls_R_factor_gt 0.0561
_refine_ls_shift/su_max 0.000
_refine_ls_shift/su_mean 0.000
_refine_ls_structure_factor_coef Fsqd
_refine_ls_weighting_details 'calc w=1/[\s^2^(Fo^2^)+(0.0599P)^2^+0.6456P] where P=(Fo^2^+2Fc^2^)/3'
_refine_ls_weighting_scheme calc
_refine_ls_wR_factor_gt 0.1303
_refine_ls_wR_factor_ref 0.1492
_reflns_number_gt 4158
_reflns_number_total 6044
_reflns_threshold_expression I>2\s(I)
_cod_data_source_file sj5421sup1.cif
_cod_data_source_block I
_cod_database_code 2239976
_cod_database_fobs_code 2239976

loop_
_symmetry_equiv_pos_as_xyz
'x, y, z'
'-x, -y, -z'

loop_
_atom_site_aniso_label
_atom_site_aniso_U_11
_atom_site_aniso_U_22
_atom_site_aniso_U_33
_atom_site_aniso_U_12
_atom_site_aniso_U_13
_atom_site_aniso_U_23
O11C 0.0629(15) 0.0449(12) 0.0267(11) 0.0126(10) -0.0028(10) 0.0005(8)
O12C 0.0515(14) 0.0378(11) 0.0336(11) 0.0079(9) -0.0057(10) 0.0021(8)
O31C 0.097(2) 0.0468(13) 0.0441(14) 0.0108(13) 0.0001(13) -0.0157(10)
O32C 0.0653(16) 0.0726(15) 0.0330(12) -0.0158(12) -0.0147(12) -0.0005(11)
O51C 0.0687(17) 0.0423(12) 0.0548(15) 0.0133(11) -0.0044(12) 0.0108(10)
O52C 0.0886(19) 0.0330(11) 0.0500(14) -0.0017(11) 0.0021(13) -0.0088(10)
N3C 0.0536(17) 0.0410(14) 0.0282(13) -0.0132(12) 0.0038(12) -0.0015(10)
N5C 0.0421(15) 0.0323(13) 0.0427(15) 0.0006(11) 0.0065(12) 0.0045(11)
C1C 0.0236(14) 0.0330(14) 0.0281(14) -0.0024(11) 0.0015(11) 0.0021(10)
C2C 0.0303(15) 0.0279(13) 0.0309(15) -0.0028(11) 0.0021(12) 0.0014(11)
C3C 0.0312(15) 0.0318(14) 0.0273(14) -0.0069(11) 0.0044(11) -0.0024(11)
C4C 0.0248(14) 0.0394(15) 0.0283(14) -0.0050(11) -0.0001(11) 0.0062(11)
C5C 0.0259(14) 0.0290(13) 0.0340(15) -0.0019(11) 0.0034(12) 0.0005(11)
C6C 0.0288(15) 0.0358(14) 0.0273(14) -0.0065(11) 0.0036(11) -0.0013(11)
C11C 0.0269(14) 0.0350(15) 0.0295(15) -0.0011(11) -0.0014(11) 0.0001(11)
O11D 0.0368(12) 0.0388(10) 0.0309(11) -0.0069(9) 0.0016(9) -0.0034(8)
O12D 0.0429(13) 0.0667(14) 0.0316(12) -0.0123(11) 0.0053(9) -0.0173(10)
O31D 0.0454(13) 0.0455(12) 0.0505(14) -0.0058(10) -0.0148(10) -0.0141(10)
O32D 0.0302(12) 0.0610(13) 0.0517(14) -0.0065(10) -0.0005(10) 0.0018(10)
O51D 0.0509(14) 0.0709(14) 0.0262(11) -0.0136(11) 0.0059(10) -0.0057(9)
O52D 0.0460(14) 0.0623(13) 0.0379(12) -0.0188(11) -0.0070(10) -0.0087(10)
N3D 0.0331(14) 0.0318(12) 0.0410(15) 0.0006(10) -0.0077(12) 0.0012(10)
N5D 0.0409(15) 0.0354(12) 0.0254(13) -0.0039(10) -0.0059(11) 0.0015(9)
C1D 0.0338(15) 0.0234(12) 0.0264(14) 0.0014(11) -0.0041(11) -0.0008(10)
C2D 0.0383(16) 0.0243(13) 0.0251(14) 0.0048(11) -0.0074(12) -0.0040(10)
C3D 0.0284(14) 0.0204(12) 0.0360(15) 0.0015(10) -0.0068(12) -0.0001(10)
C4D 0.0337(15) 0.0261(13) 0.0271(14) 0.0022(11) 0.0001(12) 0.0023(10)
C5D 0.0341(15) 0.0252(12) 0.0228(13) 0.0005(11) -0.0051(11) 0.0008(10)
C6D 0.0303(15) 0.0255(13) 0.0296(14) -0.0005(11) -0.0041(12) 0.0000(10)
C11D 0.0344(16) 0.0300(14) 0.0273(14) 0.0032(12) -0.0043(12) -0.0024(11)
O2A 0.0521(14) 0.0347(11) 0.0376(12) 0.0061(9) -0.0087(10) -0.0013(8)
O11A 0.0634(16) 0.0445(12) 0.0300(12) 0.0093(10) -0.0124(10) 0.0038(9)
O12A 0.0514(13) 0.0353(11) 0.0367(11) 0.0072(9) -0.0081(10) 0.0050(8)
N4A 0.065(2) 0.0487(16) 0.0446(16) 0.0085(15) -0.0121(15) 0.0137(14)
C1A 0.0250(14) 0.0340(14) 0.0285(14) -0.0005(11) -0.0007(11) 0.0037(10)
C2A 0.0236(14) 0.0331(14) 0.0322(15) 0.0007(11) 0.0016(11) 0.0008(11)
C3A 0.0293(15) 0.0427(16) 0.0293(15) 0.0000(12) -0.0017(12) 0.0025(11)
C4A 0.0292(16) 0.0401(16) 0.0377(16) 0.0006(12) -0.0008(13) 0.0090(12)
C5A 0.0395(17) 0.0323(15) 0.0446(18) 0.0018(12) -0.0019(14) 0.0009(12)
C6A 0.0354(16) 0.0346(15) 0.0339(16) 0.0004(12) -0.0021(13) -0.0011(11)
C11A 0.0278(15) 0.0372(15) 0.0309(15) -0.0016(11) -0.0019(12) 0.0053(11)
O2B 0.0414(13) 0.0614(13) 0.0422(13) -0.0122(10) 0.0013(10) -0.0081(10)
O11B 0.0445(13) 0.0539(12) 0.0281(11) -0.0045(10) 0.0005(9) -0.0058(9)
O12B 0.0357(12) 0.0495(12) 0.0383(12) -0.0072(9) 0.0045(9) -0.0053(9)
N4B 0.0396(16) 0.0567(17) 0.0433(16) -0.0129(13) 0.0087(13) -0.0106(12)
C1B 0.0322(15) 0.0235(12) 0.0279(14) 0.0025(10) -0.0021(11) -0.0010(10)
C2B 0.0257(14) 0.0225(12) 0.0366(15) -0.0017(10) -0.0033(12) -0.0018(10)
C3B 0.0355(16) 0.0282(13) 0.0305(15) -0.0003(11) -0.0019(12) -0.0024(11)
C4B 0.0324(16) 0.0276(13) 0.0390(16) 0.0003(11) 0.0028(13) -0.0006(11)
C5B 0.0285(15) 0.0323(14) 0.0438(17) -0.0029(11) -0.0022(13) -0.0016(12)
C6B 0.0335(16) 0.0282(13) 0.0362(16) -0.0010(11) -0.0081(13) -0.0021(11)
C11B 0.0333(16) 0.0265(13) 0.0320(15) 0.0023(11) -0.0036(12) 0.0014(11)
O1W 0.034(3) 0.057(3) 0.066(4) -0.010(2) -0.017(3) -0.022(3)

loop_
_atom_site_type_symbol
_atom_site_label
_atom_site_fract_x
_atom_site_fract_y
_atom_site_fract_z
_atom_site_U_iso_or_equiv
_atom_site_thermal_displace_type
_atom_site_calc_flag
_atom_site_refinement_flags
_atom_site_occupancy
O O11C -0.1050(3) 1.2197(3) 0.48465(7) 0.0453(7) Uani d D 1.000
O O12C -0.0102(3) 0.9810(2) 0.44480(6) 0.0412(7) Uani d . 1.000
O O31C -0.1244(4) 0.9769(3) 0.27862(8) 0.0629(9) Uani d . 1.000
O O32C -0.3286(3) 1.1671(3) 0.25221(7) 0.0562(8) Uani d . 1.000
O O51C -0.3819(3) 1.7339(3) 0.32553(8) 0.0560(9) Uani d . 1.000
O O52C -0.2958(4) 1.7528(3) 0.39588(8) 0.0573(9) Uani d . 1.000
N N3C -0.2215(4) 1.1123(3) 0.28179(8) 0.0409(9) Uani d . 1.000
N N5C -0.3155(4) 1.6703(3) 0.36123(9) 0.0396(8) Uani d . 1.000
C C1C -0.1424(4) 1.2259(3) 0.40352(9) 0.0284(8) Uani d . 1.000
C C2C -0.1454(4) 1.1313(3) 0.36322(9) 0.0299(8) Uani d . 1.000
C C3C -0.2105(4) 1.2152(3) 0.32363(9) 0.0302(8) Uani d . 1.000
C C4C -0.2689(4) 1.3908(3) 0.32177(9) 0.0310(8) Uani d . 1.000
C C5C -0.2592(4) 1.4815(3) 0.36191(9) 0.0299(8) Uani d . 1.000
C C6C -0.1988(4) 1.4038(3) 0.40322(9) 0.0307(8) Uani d . 1.000
C C11C -0.0797(4) 1.1307(3) 0.44630(9) 0.0305(8) Uani d . 1.000
O O11D 0.4620(3) 0.6430(2) -0.04675(6) 0.0354(6) Uani d . 1.000
O O12D 0.6448(3) 0.8050(3) -0.00552(7) 0.0467(8) Uani d D 1.000
O O31D 1.2556(3) 0.9762(2) -0.06601(7) 0.0462(8) Uani d . 1.000
O O32D 1.3586(3) 0.9146(3) -0.13627(8) 0.0477(8) Uani d . 1.000
O O51D 0.9545(3) 0.6273(3) -0.23683(7) 0.0493(8) Uani d . 1.000
O O52D 0.6769(3) 0.5502(3) -0.21049(7) 0.0479(8) Uani d . 1.000
N N3D 1.2378(3) 0.9137(3) -0.10404(9) 0.0352(8) Uani d . 1.000
N N5D 0.8272(3) 0.6196(3) -0.20596(8) 0.0337(8) Uani d . 1.000
C C1D 0.7529(4) 0.7425(3) -0.08154(9) 0.0279(8) Uani d . 1.000
C C2D 0.9234(4) 0.8206(3) -0.07471(9) 0.0291(8) Uani d . 1.000
C C3D 1.0568(4) 0.8320(3) -0.11161(9) 0.0282(8) Uani d . 1.000
C C4D 1.0307(4) 0.7687(3) -0.15504(9) 0.0292(8) Uani d . 1.000
C C5D 0.8599(4) 0.6923(3) -0.16043(8) 0.0273(8) Uani d . 1.000
C C6D 0.7212(4) 0.6777(3) -0.12500(9) 0.0284(8) Uani d . 1.000
C C11D 0.6060(4) 0.7264(3) -0.04270(9) 0.0306(8) Uani d . 1.000
O O2A 0.3595(3) 0.0813(2) 0.35993(7) 0.0414(7) Uani d . 1.000
O O11A 0.4058(3) 0.2349(3) 0.49746(7) 0.0460(8) Uani d D 1.000
O O12A 0.4496(3) 0.0192(2) 0.44648(7) 0.0413(7) Uani d . 1.000
N N4A 0.1581(4) 0.6629(4) 0.31680(10) 0.0531(10) Uani d D 1.000
C C1A 0.3356(4) 0.3003(3) 0.41957(9) 0.0293(8) Uani d . 1.000
C C2A 0.3186(4) 0.2488(3) 0.37348(9) 0.0299(8) Uani d . 1.000
C C3A 0.2632(4) 0.3695(4) 0.33956(9) 0.0339(9) Uani d . 1.000
C C4A 0.2202(4) 0.5441(4) 0.35021(10) 0.0360(9) Uani d . 1.000
C C5A 0.2345(4) 0.5972(4) 0.39630(10) 0.0390(10) Uani d . 1.000
C C6A 0.2913(4) 0.4775(3) 0.42978(10) 0.0347(9) Uani d . 1.000
C C11A 0.4010(4) 0.1748(3) 0.45526(9) 0.0321(9) Uani d . 1.000
O O2B 0.2909(3) 0.8426(3) 0.14868(7) 0.0481(8) Uani d . 1.000
O O11B 0.1793(3) 0.6474(3) 0.01942(7) 0.0421(7) Uani d D 1.000
O O12B 0.3803(3) 0.7848(2) 0.06171(7) 0.0412(7) Uani d . 1.000
N N4B -0.3161(4) 0.6924(4) 0.21044(10) 0.0465(9) Uani d D 1.000
C C1B 0.0835(4) 0.7114(3) 0.09718(9) 0.0280(8) Uani d . 1.000
C C2B 0.1231(4) 0.7741(3) 0.14100(9) 0.0282(8) Uani d . 1.000
C C3B -0.0089(4) 0.7679(3) 0.17821(9) 0.0314(8) Uani d . 1.000
C C4B -0.1867(4) 0.6999(3) 0.17321(10) 0.0333(9) Uani d . 1.000
C C5B -0.2278(4) 0.6362(3) 0.12966(10) 0.0348(9) Uani d . 1.000
C C6B -0.0968(4) 0.6421(3) 0.09281(10) 0.0324(9) Uani d . 1.000
C C11B 0.2232(4) 0.7176(3) 0.05843(9) 0.0307(8) Uani d . 1.000
O O1W 0.3006(7) 0.9987(7) 0.24093(19) 0.0511(19) Uani d P 0.400
H H2C -0.10340 1.01090 0.36290 0.0360 Uiso c R 1.000
H H4C -0.31350 1.44600 0.29410 0.0370 Uiso c R 1.000
H H6C -0.19590 1.47020 0.43050 0.0370 Uiso c R 1.000
H H11C -0.067(5) 1.148(4) 0.5085(9) 0.0680 Uiso d D 1.000
H H2D 0.94710 0.86520 -0.04520 0.0350 Uiso c R 1.000
H H4D 1.12510 0.77710 -0.17990 0.0350 Uiso c R 1.000
H H6D 0.60550 0.62430 -0.13010 0.0340 Uiso c R 1.000
H H12D 0.552(4) 0.793(4) 0.0173(10) 0.0700 Uiso d D 1.000
H H2A 0.39860 0.02000 0.38260 0.0620 Uiso c R 1.000
H H3A 0.25440 0.33300 0.30850 0.0410 Uiso c R 1.000
H H5A 0.20480 0.71610 0.40410 0.0470 Uiso c R 1.000
H H6A 0.30110 0.51490 0.46070 0.0420 Uiso c R 1.000
H H11A 0.460(5) 0.148(4) 0.5152(11) 0.0690 Uiso d D 1.000
H H41A 0.167(5) 0.636(4) 0.2874(7) 0.0640 Uiso d D 1.000
H H42A 0.173(5) 0.773(3) 0.3223(12) 0.0640 Uiso d D 1.000
H H2B 0.36360 0.83470 0.12460 0.0720 Uiso c R 1.000
H H3B 0.02110 0.81010 0.20750 0.0380 Uiso c R 1.000
H H5B -0.34780 0.58860 0.12590 0.0420 Uiso c R 1.000
H H6B -0.12730 0.59900 0.06370 0.0390 Uiso c R 1.000
H H11B 0.279(4) 0.653(4) -0.0035(10) 0.0630 Uiso d D 1.000
H H41B -0.304(5) 0.751(4) 0.2349(8) 0.0560 Uiso d D 1.000
H H42B -0.424(3) 0.659(4) 0.2034(12) 0.0560 Uiso d D 1.000
H H11W 0.29970 0.95200 0.21260 0.0760 Uiso d RP 0.400
H H12W 0.41470 1.05100 0.24460 0.0760 Uiso d RP 0.400

loop_
_atom_type_symbol
_atom_type_description
_atom_type_scat_dispersion_real
_atom_type_scat_dispersion_imag
_atom_type_scat_source
C C 0.0033 0.0016 'International Tables Vol C Tables 4.2.6.8 and 6.1.1.4'
H H 0.0000 0.0000 'International Tables Vol C Tables 4.2.6.8 and 6.1.1.4'
N N 0.0061 0.0033 'International Tables Vol C Tables 4.2.6.8 and 6.1.1.4'
O O 0.0106 0.0060 'International Tables Vol C Tables 4.2.6.8 and 6.1.1.4'

loop_
_geom_angle_atom_site_label_1
_geom_angle_atom_site_label_2
_geom_angle_atom_site_label_3
_geom_angle
_geom_angle_publ_flag
C11C O11C H11C 107.4(18) no
C11D O12D H12D 111.4(19) no
C2A O2A H2A 109.00 no
C11A O11A H11A 107(2) no
C2B O2B H2B 110.00 no
C11B O11B H11B 111.6(18) no
H11W O1W H12W 111.00 no
O31C N3C O32C 123.8(2) no
O31C N3C C3C 118.1(2) no
O32C N3C C3C 118.1(2) no
O51C N5C C5C 117.5(2) no
O52C N5C C5C 118.4(2) no
O51C N5C O52C 124.1(2) no
O31D N3D C3D 117.7(2) no
O31D N3D O32D 124.7(2) no
O32D N3D C3D 117.7(2) no
O51D N5D C5D 118.2(2) no
O51D N5D O52D 123.5(2) no
O52D N5D C5D 118.2(2) no
C4A N4A H41A 120(2) no
C4A N4A H42A 115(2) no
H41A N4A H42A 116(3) no
C4B N4B H42B 113(2) no
H41B N4B H42B 121(3) no
C4B N4B H41B 122(2) no
C2C C1C C6C 120.2(2) no
C6C C1C C11C 122.1(2) no
C2C C1C C11C 117.8(2) no
C1C C2C C3C 118.7(2) no
C2C C3C C4C 123.1(2) no
N3C C3C C2C 118.4(2) no
N3C C3C C4C 118.5(2) no
C3C C4C C5C 116.6(2) no
N5C C5C C4C 118.5(2) no
C4C C5C C6C 123.1(2) no
N5C C5C C6C 118.4(2) no
C1C C6C C5C 118.2(2) no
O12C C11C C1C 121.2(2) no
O11C C11C O12C 124.0(2) no
O11C C11C C1C 114.9(2) no
C3C C2C H2C 121.00 no
C1C C2C H2C 121.00 no
C3C C4C H4C 122.00 no
C5C C4C H4C 122.00 no
C1C C6C H6C 121.00 no
C5C C6C H6C 121.00 no
C6D C1D C11D 119.8(2) no
C2D C1D C6D 119.8(2) no
C2D C1D C11D 120.4(2) no
C1D C2D C3D 118.6(2) no
N3D C3D C4D 118.4(2) no
C2D C3D C4D 123.2(3) no
N3D C3D C2D 118.4(2) no
C3D C4D C5D 116.4(2) no
N5D C5D C4D 118.3(2) no
C4D C5D C6D 123.0(2) no
N5D C5D C6D 118.6(2) no
C1D C6D C5D 119.0(2) no
O11D C11D C1D 121.3(2) no
O12D C11D C1D 113.9(2) no
O11D C11D O12D 124.8(2) no
C1D C2D H2D 121.00 no
C3D C2D H2D 121.00 no
C5D C4D H4D 122.00 no
C3D C4D H4D 122.00 no
C5D C6D H6D 121.00 no
C1D C6D H6D 121.00 no
C2A C1A C11A 121.0(2) no
C2A C1A C6A 117.8(2) no
C6A C1A C11A 121.2(2) no
C1A C2A C3A 120.7(2) no
O2A C2A C1A 122.5(2) no
O2A C2A C3A 116.9(2) no
C2A C3A C4A 120.8(2) no
N4A C4A C5A 120.0(3) no
C3A C4A C5A 119.2(3) no
N4A C4A C3A 120.8(3) no
C4A C5A C6A 119.9(3) no
C1A C6A C5A 121.6(3) no
O11A C11A C1A 116.1(2) no
O11A C11A O12A 121.7(2) no
O12A C11A C1A 122.3(2) no
C2A C3A H3A 120.00 no
C4A C3A H3A 120.00 no
C6A C5A H5A 120.00 no
C4A C5A H5A 120.00 no
C1A C6A H6A 119.00 no
C5A C6A H6A 119.00 no
C2B C1B C11B 120.8(2) no
C6B C1B C11B 121.6(2) no
C2B C1B C6B 117.6(2) no
O2B C2B C3B 116.7(2) no
C1B C2B C3B 121.2(3) no
O2B C2B C1B 122.1(2) no
C2B C3B C4B 120.4(2) no
N4B C4B C3B 120.1(3) no
C3B C4B C5B 118.9(3) no
N4B C4B C5B 121.0(3) no
C4B C5B C6B 120.6(3) no
C1B C6B C5B 121.2(3) no
O12B C11B C1B 121.7(2) no
O11B C11B C1B 117.1(2) no
O11B C11B O12B 121.2(2) no
C4B C3B H3B 120.00 no
C2B C3B H3B 120.00 no
C4B C5B H5B 120.00 no
C6B C5B H5B 120.00 no
C1B C6B H6B 119.00 no
C5B C6B H6B 119.00 no

loop_
_geom_bond_atom_site_label_1
_geom_bond_atom_site_label_2
_geom_bond_distance
_geom_bond_publ_flag
O11C C11C 1.312(3) no
O12C C11C 1.221(3) no
O31C N3C 1.216(3) no
O32C N3C 1.223(3) no
O51C N5C 1.228(3) no
O52C N5C 1.213(3) no
O11C H11C 0.91(3) no
O11D C11D 1.235(3) no
O12D C11D 1.291(3) no
O31D N3D 1.222(3) no
O32D N3D 1.221(3) no
O51D N5D 1.226(3) no
O52D N5D 1.222(3) no
O12D H12D 0.90(3) no
O2A C2A 1.359(3) no
O11A C11A 1.313(3) no
O12A C11A 1.247(3) no
O2A H2A 0.8400 no
O11A H11A 0.91(3) no
O2B C2B 1.349(3) no
O11B C11B 1.317(3) no
O12B C11B 1.252(3) no
O2B H2B 0.8400 no
O11B H11B 0.94(3) no
O1W H12W 0.9300 no
O1W H11W 0.9000 no
N3C C3C 1.465(3) no
N5C C5C 1.472(3) no
N3D C3D 1.477(3) no
N5D C5D 1.472(3) no
N4A C4A 1.372(4) no
N4A H41A 0.87(2) no
N4A H42A 0.87(2) no
N4B C4B 1.365(4) no
N4B H41B 0.86(3) no
N4B H42B 0.85(2) no
C1C C2C 1.386(4) no
C1C C6C 1.393(3) no
C1C C11C 1.485(4) no
C2C C3C 1.378(4) no
C3C C4C 1.380(3) no
C4C C5C 1.371(4) no
C5C C6C 1.389(4) no
C2C H2C 0.9500 no
C4C H4C 0.9500 no
C6C H6C 0.9500 no
C1D C6D 1.392(4) no
C1D C11D 1.482(4) no
C1D C2D 1.394(4) no
C2D C3D 1.378(4) no
C3D C4D 1.378(4) no
C4D C5D 1.381(4) no
C5D C6D 1.374(4) no
C2D H2D 0.9500 no
C4D H4D 0.9500 no
C6D H6D 0.9500 no
C1A C2A 1.407(4) no
C1A C6A 1.407(3) no
C1A C11A 1.457(4) no
C2A C3A 1.377(4) no
C3A C4A 1.389(4) no
C4A C5A 1.408(4) no
C5A C6A 1.366(4) no
C3A H3A 0.9500 no
C5A H5A 0.9500 no
C6A H6A 0.9500 no
C1B C11B 1.443(4) no
C1B C6B 1.414(4) no
C1B C2B 1.410(4) no
C2B C3B 1.376(4) no
C3B C4B 1.397(4) no
C4B C5B 1.408(4) no
C5B C6B 1.364(4) no
C3B H3B 0.9500 no
C5B H5B 0.9500 no
C6B H6B 0.9500 no

loop_
_geom_hbond_atom_site_label_D
_geom_hbond_atom_site_label_H
_geom_hbond_atom_site_label_A
_geom_hbond_site_symmetry_A
_geom_hbond_distance_DH
_geom_hbond_distance_HA
_geom_hbond_distance_DA
_geom_hbond_angle_DHA
_geom_hbond_publ_flag
O11A H11A O12A 2_656 0.91(3) 1.78(3) 2.678(3) 175(3) yes
O11B H11B O11D . 0.94(3) 1.74(3) 2.673(3) 175(3) yes
O11C H11C O12C 2_576 0.91(3) 1.73(3) 2.640(3) 177(2) yes
O12D H12D O12B . 0.90(3) 1.71(3) 2.610(3) 176(2) yes
N4B H41B O31C . 0.86(3) 2.58(3) 3.350(4) 150(3) yes
N4B H42B O52D 2_565 0.85(2) 2.44(3) 3.210(4) 151(3) yes
O2A H2A O12A . 0.84 1.89 2.625(3) 145 yes
O2B H2B O12B . 0.84 1.85 2.587(3) 145 yes
O1W H11W O2B . 0.90 2.05 2.952(6) 179 yes
O1W H12W O32C 1_655 0.93 2.08 3.005(5) 179 yes
C3B H3B O31C . 0.95 2.58 3.382(3) 142 yes
C4D H4D O32C 2_675 0.95 2.49 3.425(3) 170 yes

loop_
_geom_torsion_atom_site_label_1
_geom_torsion_atom_site_label_2
_geom_torsion_atom_site_label_3
_geom_torsion_atom_site_label_4
_geom_torsion
_geom_torsion_publ_flag
O31C N3C C3C C2C -21.4(4) no
O32C N3C C3C C2C 158.2(3) no
O31C N3C C3C C4C 159.7(3) no
O32C N3C C3C C4C -20.7(4) no
O51C N5C C5C C4C 5.3(4) no
O52C N5C C5C C4C -175.5(3) no
O51C N5C C5C C6C -174.7(3) no
O52C N5C C5C C6C 4.5(4) no
O31D N3D C3D C4D 176.8(2) no
O32D N3D C3D C4D -2.9(3) no
O32D N3D C3D C2D 176.2(2) no
O31D N3D C3D C2D -4.1(3) no
O52D N5D C5D C4D 179.2(2) no
O51D N5D C5D C6D -177.3(2) no
O51D N5D C5D C4D 1.3(3) no
O52D N5D C5D C6D 0.6(3) no
C2C C1C C6C C5C 0.7(4) no
C11C C1C C2C C3C 177.4(3) no
C6C C1C C11C O11C 8.5(4) no
C2C C1C C11C O12C 9.2(4) no
C2C C1C C11C O11C -170.8(3) no
C6C C1C C2C C3C -2.0(4) no
C6C C1C C11C O12C -171.4(3) no
C11C C1C C6C C5C -178.7(3) no
C1C C2C C3C N3C -177.2(3) no
C1C C2C C3C C4C 1.6(4) no
C2C C3C C4C C5C 0.1(4) no
N3C C3C C4C C5C 179.0(3) no
C3C C4C C5C C6C -1.5(4) no
C3C C4C C5C N5C 178.5(3) no
C4C C5C C6C C1C 1.1(4) no
N5C C5C C6C C1C -178.9(3) no
C2D C1D C6D C5D 0.0(4) no
C6D C1D C2D C3D 0.2(4) no
C11D C1D C2D C3D 179.6(2) no
C6D C1D C11D O11D 6.3(4) no
C11D C1D C6D C5D -179.4(2) no
C6D C1D C11D O12D -174.2(2) no
C2D C1D C11D O12D 6.4(3) no
C2D C1D C11D O11D -173.1(2) no
C1D C2D C3D C4D -0.5(4) no
C1D C2D C3D N3D -179.5(2) no
C2D C3D C4D C5D 0.5(4) no
N3D C3D C4D C5D 179.6(2) no
C3D C4D C5D N5D -178.8(2) no
C3D C4D C5D C6D -0.3(4) no
N5D C5D C6D C1D 178.5(2) no
C4D C5D C6D C1D 0.0(4) no
C6A C1A C2A O2A 179.4(3) no
C6A C1A C2A C3A 1.0(4) no
C11A C1A C2A O2A 0.7(4) no
C11A C1A C2A C3A -177.7(3) no
C2A C1A C6A C5A -0.4(4) no
C11A C1A C6A C5A 178.3(3) no
C2A C1A C11A O11A -177.8(3) no
C2A C1A C11A O12A 2.1(4) no
C6A C1A C11A O11A 3.5(4) no
C6A C1A C11A O12A -176.5(3) no
O2A C2A C3A C4A -179.5(3) no
C1A C2A C3A C4A -1.0(4) no
C2A C3A C4A N4A -177.5(3) no
C2A C3A C4A C5A 0.2(4) no
N4A C4A C5A C6A 178.2(3) no
C3A C4A C5A C6A 0.4(4) no
C4A C5A C6A C1A -0.3(4) no
C6B C1B C2B O2B -180.0(2) no
C6B C1B C2B C3B 0.1(4) no
C11B C1B C2B O2B 0.3(4) no
C11B C1B C2B C3B -179.7(2) no
C2B C1B C6B C5B 0.0(4) no
C11B C1B C6B C5B 179.8(2) no
C2B C1B C11B O11B 176.3(2) no
C2B C1B C11B O12B -3.0(4) no
C6B C1B C11B O11B -3.5(4) no
C6B C1B C11B O12B 177.3(2) no
O2B C2B C3B C4B 179.6(2) no
C1B C2B C3B C4B -0.4(4) no
C2B C3B C4B N4B 179.3(2) no
C2B C3B C4B C5B 0.7(4) no
N4B C4B C5B C6B -179.1(3) no
C3B C4B C5B C6B -0.6(4) no
C4B C5B C6B C1B 0.2(4) no
